data_4036416
loop_
_publ_author_name
'Gai, Rafaela'
'Back, Davi F.'
'Zeni, Gilson'

_publ_section_title
;
 Potassium tert-Butoxide-Catalyzed Synthesis of Benzofuroazepines via
 Cyclization of (2-Alkynylbenzyl)oxy Nitriles.
;
_journal_issue 20
_journal_name_full 'The Journal of organic chemistry'
_journal_page_first 10278
_journal_page_last 10287
_journal_paper_doi 10.1021/acs.joc.5b01884
_journal_volume 80
_journal_year 2015
_chemical_formula_moiety 'C22 H15 N O'
_chemical_formula_sum 'C22 H15 N O'
_chemical_formula_weight 309.35
_chemical_melting_point ?
_chemical_name_common 6-phenyl-5H-benzo[d]benzofuro[3,2-b]azepine
_space_group_IT_number 14
_space_group_name_Hall '-P 2ybc'
_space_group_name_H-M_alt 'P 1 21/c 1'
_symmetry_cell_setting monoclinic
_symmetry_space_group_name_Hall '-P 2ybc'
_symmetry_space_group_name_H-M 'P 1 21/c 1'
_atom_sites_solution_hydrogens geom
_atom_sites_solution_primary direct
_atom_sites_solution_secondary difmap
_audit_conform_dict_location ftp://ftp.iucr.org/pub/cif_core.dic
_audit_conform_dict_name cif_core.dic
_audit_conform_dict_version 2.3
_audit_creation_date 2015-07-15T15:14:15-00:00
_audit_creation_method 'WinGX routine CIF_UPDATE'
_cell_angle_alpha 90
_cell_angle_beta 118.336(3)
_cell_angle_gamma 90
_cell_formula_units_Z 4
_cell_length_a 19.3149(11)
_cell_length_b 4.7459(3)
_cell_length_c 18.9269(11)
_cell_measurement_reflns_used 4284
_cell_measurement_temperature 296(2)
_cell_measurement_theta_max 23.72
_cell_measurement_theta_min 2.396
_cell_volume 1527.08(16)
_computing_cell_refinement 'BRUKER SANT'
_computing_data_collection 'Bruker Instrument Service v2012.10.0.0'
_computing_data_reduction 'BRUKER SOFTWARE'
_computing_molecular_graphics 'Diamond (version 3.2i; Crystal Impact GbR, Bo'
_computing_publication_material 'APEX2 (version 2012.10-0; Bruker, 2012)'
_computing_structure_refinement 'SHELXL-97 (Sheldrick, 1997)'
_computing_structure_solution 'SHELXL97 (Sheldrick, 1997)'
_diffrn_ambient_temperature 296(2)
_diffrn_detector_area_resol_mean 8.3333
_diffrn_measured_fraction_theta_full 0.996
_diffrn_measured_fraction_theta_max 0.996
_diffrn_measurement_device_type 'Bruker X8 Kappa APEX II diffractometer'
_diffrn_measurement_method '0.5 \% \w & \f scans'
_diffrn_radiation_monochromator graphite
_diffrn_radiation_type MoK\a
_diffrn_radiation_wavelength 0.71073
_diffrn_reflns_av_R_equivalents 0.0299
_diffrn_reflns_av_unetI/netI 0.0264
_diffrn_reflns_limit_h_max 24
_diffrn_reflns_limit_h_min -24
_diffrn_reflns_limit_k_max 5
_diffrn_reflns_limit_k_min -6
_diffrn_reflns_limit_l_max 24
_diffrn_reflns_limit_l_min -24
_diffrn_reflns_number 19730
_diffrn_reflns_theta_full 27.19
_diffrn_reflns_theta_max 27.19
_diffrn_reflns_theta_min 2.15
_diffrn_source 'sealed ceramic X ray tube'
_diffrn_standards_decay_% none
_diffrn_standards_interval_count none
_diffrn_standards_interval_time none
_diffrn_standards_number none
_exptl_absorpt_coefficient_mu 0.082
_exptl_absorpt_correction_T_max 0.9632
_exptl_absorpt_correction_T_min 0.9615
_exptl_absorpt_correction_type numerical
_exptl_absorpt_process_details
;
SADABS (version 2012/1; Bruker, 2012) was used to perform the numerical
        absorption correction based on the indexed faces of the crystal.
;
_exptl_crystal_colour yellow
_exptl_crystal_density_diffrn 1.346
_exptl_crystal_density_meas ?
_exptl_crystal_density_method 'not measured'
_exptl_crystal_description needle
_exptl_crystal_F_000 648
_exptl_crystal_size_max 0.53
_exptl_crystal_size_mid 0.14
_exptl_crystal_size_min 0.11
_refine_diff_density_max 0.166
_refine_diff_density_min -0.152
_refine_diff_density_rms 0.032
_refine_ls_extinction_coef none
_refine_ls_extinction_method none
_refine_ls_goodness_of_fit_ref 1.03
_refine_ls_hydrogen_treatment constr
_refine_ls_matrix_type full
_refine_ls_number_parameters 217
_refine_ls_number_reflns 3374
_refine_ls_number_restraints 0
_refine_ls_restrained_S_all 1.03
_refine_ls_R_factor_all 0.07
_refine_ls_R_factor_gt 0.0405
_refine_ls_shift/su_max 0
_refine_ls_shift/su_mean 0
_refine_ls_structure_factor_coef Fsqd
_refine_ls_weighting_details 'calc w=1/[\s^2^(Fo^2^)+(0.0414P)^2^+0.3183P] where P=(Fo^2^+2Fc^2^)/3'
_refine_ls_weighting_scheme calc
_refine_ls_wR_factor_gt 0.0879
_refine_ls_wR_factor_ref 0.1018
_reflns_number_gt 2327
_reflns_number_total 3374
_reflns_threshold_expression >2sigma(I)
_cod_data_source_file jo5b01884_si_001.cif
_cod_data_source_block p21c
_cod_depositor_comments
;
The following automatic conversions were performed:

data item '_chemical_melting_point' value 'none' was changed to '?'
-- the value is undefined or not given.

data item '_exptl_crystal_density_meas' value 'none' was changed to
'?' -- the value is perceived as not measured.

Automatic conversion script
Id: cif_fix_values 6909 2019-04-08 15:41:33Z antanas 
;
_cod_original_sg_symbol_Hall -P2ybc
_cod_original_sg_symbol_H-M P21/c
_cod_database_code 4036416

loop_
_symmetry_equiv_pos_as_xyz
'x, y, z'
'-x, y+1/2, -z+1/2'
'-x, -y, -z'
'x, -y-1/2, z-1/2'

loop_
_atom_site_label
_atom_site_type_symbol
_atom_site_fract_x
_atom_site_fract_y
_atom_site_fract_z
_atom_site_U_iso_or_equiv
_atom_site_adp_type
_atom_site_occupancy
_atom_site_symmetry_multiplicity
_atom_site_calc_flag
_atom_site_refinement_flags
O O 0.37435(6) 1.0208(2) 0.19512(6) 0.0454(3) Uani 1 1 d .
N N 0.18401(7) 0.7715(2) 0.04689(8) 0.0390(3) Uani 1 1 d .
C20 C 0.00096(10) 0.0897(3) -0.15609(10) 0.0505(4) Uani 1 1 d .
H20 H -0.0387 -0.0388 -0.1857 0.061 Uiso 1 1 calc R
C19 C 0.06131(10) 0.1320(3) -0.17338(10) 0.0489(4) Uani 1 1 d .
H19 H 0.0629 0.0312 -0.2147 0.059 Uiso 1 1 calc R
C18 C 0.12004(9) 0.3238(3) -0.12971(9) 0.0427(4) Uani 1 1 d .
H18 H 0.1603 0.3529 -0.1427 0.051 Uiso 1 1 calc R
C17 C 0.12003(8) 0.4734(3) -0.06699(9) 0.0370(3) Uani 1 1 d .
C16 C 0.18327(8) 0.6741(3) -0.01672(9) 0.0371(3) Uani 1 1 d .
C1 C 0.24846(8) 0.9213(3) 0.10300(9) 0.0368(3) Uani 1 1 d .
C2 C 0.24686(9) 1.1176(3) 0.16046(9) 0.0388(3) Uani 1 1 d .
C7 C 0.32496(9) 1.1722(3) 0.21442(9) 0.0411(4) Uani 1 1 d .
C6 C 0.34876(10) 1.3558(3) 0.27794(10) 0.0517(4) Uani 1 1 d .
H6 H 0.4017 1.3875 0.3131 0.062 Uiso 1 1 calc R
C5 C 0.29021(11) 1.4899(4) 0.28669(11) 0.0565(5) Uani 1 1 d .
H5 H 0.3037 1.6171 0.3286 0.068 Uiso 1 1 calc R
C21 C -0.00081(10) 0.2378(4) -0.09484(11) 0.0606(5) Uani 1 1 d .
H21 H -0.042 0.2113 -0.0832 0.073 Uiso 1 1 calc R
C22 C 0.05820(10) 0.4254(4) -0.05060(11) 0.0547(5) Uani 1 1 d .
H22 H 0.0567 0.5225 -0.0087 0.066 Uiso 1 1 calc R
C8 C 0.32630(8) 0.8744(3) 0.12573(9) 0.0392(3) Uani 1 1 d .
C9 C 0.36342(8) 0.6894(3) 0.09349(10) 0.0402(4) Uani 1 1 d .
C10 C 0.32267(9) 0.6179(3) 0.01215(10) 0.0402(4) Uani 1 1 d .
C15 C 0.24530(8) 0.7586(3) -0.03987(9) 0.0425(4) Uani 1 1 d .
H15A H 0.2276 0.7081 -0.0955 0.051 Uiso 1 1 calc R
H15B H 0.2522 0.9614 -0.0351 0.051 Uiso 1 1 calc R
C11 C 0.35697(10) 0.4324(3) -0.01883(11) 0.0531(4) Uani 1 1 d .
H11 H 0.3297 0.3798 -0.0725 0.064 Uiso 1 1 calc R
C12 C 0.43116(11) 0.3255(4) 0.02930(14) 0.0651(5) Uani 1 1 d .
H12 H 0.4535 0.2006 0.008 0.078 Uiso 1 1 calc R
C13 C 0.47218(11) 0.4033(4) 0.10879(13) 0.0638(5) Uani 1 1 d .
H13 H 0.5227 0.3343 0.1406 0.077 Uiso 1 1 calc R
C14 C 0.43907(9) 0.5820(3) 0.14139(11) 0.0511(4) Uani 1 1 d .
H14 H 0.4669 0.6317 0.1953 0.061 Uiso 1 1 calc R
C4 C 0.21129(11) 1.4389(4) 0.23416(11) 0.0553(4) Uani 1 1 d .
H4 H 0.173 1.5318 0.2419 0.066 Uiso 1 1 calc R
C3 C 0.18859(10) 1.2538(3) 0.17090(10) 0.0472(4) Uani 1 1 d .
H3 H 0.1356 1.2207 0.1361 0.057 Uiso 1 1 calc R

loop_
_atom_site_aniso_label
_atom_site_aniso_U_11
_atom_site_aniso_U_22
_atom_site_aniso_U_33
_atom_site_aniso_U_23
_atom_site_aniso_U_13
_atom_site_aniso_U_12
O 0.0355(6) 0.0497(6) 0.0474(7) -0.0080(5) 0.0167(5) -0.0043(5)
N 0.0337(6) 0.0409(6) 0.0415(7) -0.0011(6) 0.0171(6) -0.0019(5)
C20 0.0468(9) 0.0516(9) 0.0476(10) -0.0073(8) 0.0180(8) -0.0109(8)
C19 0.0534(10) 0.0508(9) 0.0425(10) -0.0066(7) 0.0228(8) -0.0025(8)
C18 0.0395(8) 0.0491(9) 0.0411(9) 0.0013(7) 0.0204(7) 0.0013(7)
C17 0.0347(8) 0.0384(7) 0.0360(8) 0.0033(6) 0.0152(7) 0.0015(6)
C16 0.0339(7) 0.0392(7) 0.0366(8) 0.0055(6) 0.0155(7) 0.0021(6)
C1 0.0353(8) 0.0365(7) 0.0393(8) 0.0018(6) 0.0184(7) -0.0028(6)
C2 0.0407(8) 0.0362(7) 0.0413(9) 0.0016(6) 0.0210(7) -0.0037(6)
C7 0.0424(8) 0.0397(8) 0.0450(9) -0.0017(7) 0.0238(8) -0.0037(7)
C6 0.0520(10) 0.0521(9) 0.0484(10) -0.0081(8) 0.0217(9) -0.0110(8)
C5 0.0740(13) 0.0501(9) 0.0543(11) -0.0099(8) 0.0376(10) -0.0065(9)
C21 0.0507(10) 0.0717(12) 0.0704(13) -0.0207(10) 0.0379(10) -0.0212(9)
C22 0.0523(10) 0.0642(10) 0.0584(11) -0.0216(9) 0.0350(9) -0.0176(8)
C8 0.0359(8) 0.0397(8) 0.0400(9) -0.0009(7) 0.0165(7) -0.0040(6)
C9 0.0358(8) 0.0379(7) 0.0491(10) 0.0013(7) 0.0219(7) -0.0020(6)
C10 0.0388(8) 0.0390(7) 0.0498(10) 0.0007(7) 0.0266(8) -0.0063(6)
C15 0.0430(9) 0.0467(8) 0.0397(9) 0.0020(7) 0.0212(7) -0.0060(7)
C11 0.0546(10) 0.0520(9) 0.0650(12) -0.0089(8) 0.0385(10) -0.0075(8)
C12 0.0614(12) 0.0559(10) 0.0938(16) -0.0107(10) 0.0498(12) 0.0057(9)
C13 0.0476(10) 0.0594(11) 0.0853(15) 0.0038(10) 0.0323(11) 0.0118(9)
C14 0.0403(9) 0.0512(9) 0.0597(11) 0.0035(8) 0.0220(8) 0.0041(7)
C4 0.0647(12) 0.0545(10) 0.0615(12) -0.0029(9) 0.0418(10) 0.0020(9)
C3 0.0449(9) 0.0497(9) 0.0535(10) 0.0005(8) 0.0287(8) -0.0015(7)

loop_
_atom_type_symbol
_atom_type_description
_atom_type_scat_dispersion_real
_atom_type_scat_dispersion_imag
_atom_type_scat_source
C C 0.0033 0.0016 'International Tables Vol C Tables 4.2.6.8 and 6.1.1.4'
H H 0 0 'International Tables Vol C Tables 4.2.6.8 and 6.1.1.4'
N N 0.0061 0.0033 'International Tables Vol C Tables 4.2.6.8 and 6.1.1.4'
O O 0.0106 0.006 'International Tables Vol C Tables 4.2.6.8 and 6.1.1.4'

loop_
_geom_angle_atom_site_label_1
_geom_angle_atom_site_label_2
_geom_angle_atom_site_label_3
_geom_angle
C7 O C8 106.11(11)
C16 N C1 120.57(12)
C19 C20 C21 119.60(15)
C19 C20 H20 120.2
C21 C20 H20 120.2
C20 C19 C18 120.32(15)
C20 C19 H19 119.8
C18 C19 H19 119.8
C19 C18 C17 121.14(14)
C19 C18 H18 119.4
C17 C18 H18 119.4
C18 C17 C22 117.27(14)
C18 C17 C16 122.98(13)
C22 C17 C16 119.73(14)
N C16 C17 118.17(13)
N C16 C15 121.25(13)
C17 C16 C15 120.58(13)
C8 C1 N 127.46(13)
C8 C1 C2 106.31(13)
N C1 C2 125.07(13)
C7 C2 C3 118.64(14)
C7 C2 C1 105.70(13)
C3 C2 C1 135.65(14)
O C7 C6 125.25(14)
O C7 C2 110.85(13)
C6 C7 C2 123.90(15)
C5 C6 C7 116.48(16)
C5 C6 H6 121.8
C7 C6 H6 121.8
C6 C5 C4 121.26(16)
C6 C5 H5 119.4
C4 C5 H5 119.4
C20 C21 C22 120.11(16)
C20 C21 H21 119.9
C22 C21 H21 119.9
C21 C22 C17 121.55(16)
C21 C22 H22 119.2
C17 C22 H22 119.2
C1 C8 O 110.98(13)
C1 C8 C9 131.17(14)
O C8 C9 117.66(12)
C10 C9 C14 119.59(14)
C10 C9 C8 118.78(13)
C14 C9 C8 121.62(15)
C11 C10 C9 119.14(15)
C11 C10 C15 122.11(15)
C9 C10 C15 118.64(13)
C10 C15 C16 111.79(12)
C10 C15 H15A 109.3
C16 C15 H15A 109.3
C10 C15 H15B 109.3
C16 C15 H15B 109.3
H15A C15 H15B 107.9
C12 C11 C10 120.60(17)
C12 C11 H11 119.7
C10 C11 H11 119.7
C13 C12 C11 120.11(16)
C13 C12 H12 119.9
C11 C12 H12 119.9
C14 C13 C12 120.51(17)
C14 C13 H13 119.7
C12 C13 H13 119.7
C13 C14 C9 119.98(17)
C13 C14 H14 120
C9 C14 H14 120
C3 C4 C5 121.40(16)
C3 C4 H4 119.3
C5 C4 H4 119.3
C4 C3 C2 118.32(15)
C4 C3 H3 120.8
C2 C3 H3 120.8

loop_
_geom_bond_atom_site_label_1
_geom_bond_atom_site_label_2
_geom_bond_distance
O C7 1.3752(18)
O C8 1.3826(17)
N C16 1.2832(18)
N C1 1.3886(18)
C20 C19 1.367(2)
C20 C21 1.370(2)
C20 H20 0.93
C19 C18 1.381(2)
C19 H19 0.93
C18 C17 1.383(2)
C18 H18 0.93
C17 C22 1.388(2)
C17 C16 1.484(2)
C16 C15 1.5122(19)
C1 C8 1.3715(19)
C1 C2 1.444(2)
C2 C7 1.387(2)
C2 C3 1.391(2)
C7 C6 1.375(2)
C6 C5 1.374(2)
C6 H6 0.93
C5 C4 1.390(3)
C5 H5 0.93
C21 C22 1.374(2)
C21 H21 0.93
C22 H22 0.93
C8 C9 1.440(2)
C9 C10 1.398(2)
C9 C14 1.400(2)
C10 C11 1.388(2)
C10 C15 1.501(2)
C15 H15A 0.97
C15 H15B 0.97
C11 C12 1.379(3)
C11 H11 0.93
C12 C13 1.377(3)
C12 H12 0.93
C13 C14 1.372(2)
C13 H13 0.93
C14 H14 0.93
C4 C3 1.378(2)
C4 H4 0.93
C3 H3 0.93

loop_
_geom_torsion_atom_site_label_1
_geom_torsion_atom_site_label_2
_geom_torsion_atom_site_label_3
_geom_torsion_atom_site_label_4
_geom_torsion
C21 C20 C19 C18 -0.3(3)
C20 C19 C18 C17 1.1(2)
C19 C18 C17 C22 -0.8(2)
C19 C18 C17 C16 177.85(14)
C1 N C16 C17 169.14(12)
C1 N C16 C15 -10.4(2)
C18 C17 C16 N -170.10(14)
C22 C17 C16 N 8.5(2)
C18 C17 C16 C15 9.4(2)
C22 C17 C16 C15 -171.96(14)
C16 N C1 C8 -36.2(2)
C16 N C1 C2 157.78(14)
C8 C1 C2 C7 -0.54(16)
N C1 C2 C7 167.90(13)
C8 C1 C2 C3 178.20(17)
N C1 C2 C3 -13.4(3)
C8 O C7 C6 -177.40(15)
C8 O C7 C2 2.04(16)
C3 C2 C7 O -179.94(13)
C1 C2 C7 O -0.95(16)
C3 C2 C7 C6 -0.5(2)
C1 C2 C7 C6 178.51(14)
O C7 C6 C5 179.29(15)
C2 C7 C6 C5 -0.1(2)
C7 C6 C5 C4 0.6(3)
C19 C20 C21 C22 -0.7(3)
C20 C21 C22 C17 0.9(3)
C18 C17 C22 C21 -0.2(3)
C16 C17 C22 C21 -178.90(16)
N C1 C8 O -166.23(13)
C2 C1 C8 O 1.84(16)
N C1 C8 C9 8.6(3)
C2 C1 C8 C9 176.67(15)
C7 O C8 C1 -2.41(16)
C7 O C8 C9 -178.02(12)
C1 C8 C9 C10 27.8(2)
O C8 C9 C10 -157.61(13)
C1 C8 C9 C14 -152.58(16)
O C8 C9 C14 22.0(2)
C14 C9 C10 C11 2.5(2)
C8 C9 C10 C11 -177.92(13)
C14 C9 C10 C15 -173.77(13)
C8 C9 C10 C15 5.8(2)
C11 C10 C15 C16 117.21(16)
C9 C10 C15 C16 -66.63(17)
N C16 C15 C10 74.52(18)
C17 C16 C15 C10 -104.97(15)
C9 C10 C11 C12 -1.7(2)
C15 C10 C11 C12 174.40(15)
C10 C11 C12 C13 -0.3(3)
C11 C12 C13 C14 1.6(3)
C12 C13 C14 C9 -0.8(3)
C10 C9 C14 C13 -1.3(2)
C8 C9 C14 C13 179.18(15)
C6 C5 C4 C3 -0.5(3)
C5 C4 C3 C2 -0.1(2)
C7 C2 C3 C4 0.6(2)
C1 C2 C3 C4 -178.05(16)
